data_4311105
loop_
_publ_author_name
'Md. Alamgir Hossain'
'Jennifer Ann Liljegren'
'Douglas Powell'
'Kristin Bowman-James'

_publ_contact_author
; 
   Prof. Kristin Bowman-James 
   Department of Chemistry -- University of Kansas
   Malott Hall
   1251 Wescoe Hall Dr, Rm 2010 
   Lawrence, KS  66045-7582  USA 
;
_publ_contact_author_email kbowman-james@ku.edu
_publ_contact_author_fax 1(785)8645396
_publ_contact_author_phone 1(785)8644278
_publ_section_title
;
 Anion Binding with a Tripodal Amine
;
_journal_name_full 'Inorganic Chemistry'
_journal_page_first 3751
_journal_page_last 3755
_journal_paper_doi 10.1021/ic049762b
_journal_volume 43
_journal_year 2004
_chemical_formula_moiety '(C27 H39 N4) 3+, 3Br-'
_chemical_formula_sum 'C27 H39 Br3 N4'
_chemical_formula_weight 659.35
_chemical_name_systematic
; 
 ? 
;
_space_group_IT_number 29
_symmetry_cell_setting orthorhombic
_symmetry_space_group_name_Hall 'P 2c -2ac'
_symmetry_space_group_name_H-M 'P c a 21'
_atom_sites_solution_hydrogens geom
_atom_sites_solution_primary direct
_atom_sites_solution_secondary difmap
_audit_creation_method SHELXL-97
_cell_angle_alpha 90.00
_cell_angle_beta 90.00
_cell_angle_gamma 90.00
_cell_formula_units_Z 4
_cell_length_a 34.184(10)
_cell_length_b 5.4758(17)
_cell_length_c 15.640(5)
_cell_measurement_reflns_used 2981
_cell_measurement_temperature 100(2)
_cell_measurement_theta_max 20.36
_cell_measurement_theta_min 2.60
_cell_volume 2927.6(16)
_computing_cell_refinement 'Bruker SMART'
_computing_data_collection 'Bruker SMART'
_computing_data_reduction 'Bruker SAINT'
_computing_molecular_graphics 'Bruker SHELXTL'
_computing_publication_material 'Bruker SHELXTL'
_computing_structure_refinement 'SHELXL-97 (Sheldrick, 1997)'
_computing_structure_solution 'SHELXS-97 (Sheldrick, 1990)'
_diffrn_ambient_temperature 100(2)
_diffrn_measured_fraction_theta_full 0.999
_diffrn_measured_fraction_theta_max 0.999
_diffrn_measurement_device_type 'CCD area detector'
_diffrn_measurement_method '\w scan frames'
_diffrn_radiation_monochromator graphite
_diffrn_radiation_source 'fine-focus sealed tube'
_diffrn_radiation_type MoK\a
_diffrn_radiation_wavelength 0.71073
_diffrn_reflns_av_R_equivalents 0.0531
_diffrn_reflns_av_sigmaI/netI 0.0477
_diffrn_reflns_limit_h_max 35
_diffrn_reflns_limit_h_min -30
_diffrn_reflns_limit_k_max 5
_diffrn_reflns_limit_k_min -5
_diffrn_reflns_limit_l_max 16
_diffrn_reflns_limit_l_min -16
_diffrn_reflns_number 11742
_diffrn_reflns_theta_full 21.97
_diffrn_reflns_theta_max 21.97
_diffrn_reflns_theta_min 2.38
_diffrn_standards_decay_% -0.26
_diffrn_standards_number 105
_exptl_absorpt_coefficient_mu 4.155
_exptl_absorpt_correction_T_max 0.7886
_exptl_absorpt_correction_T_min 0.2509
_exptl_absorpt_correction_type multi-scan
_exptl_absorpt_process_details 'Sheldrick, 2000'
_exptl_crystal_colour yellow
_exptl_crystal_density_diffrn 1.496
_exptl_crystal_density_meas 0
_exptl_crystal_density_method 'not measured'
_exptl_crystal_description block
_exptl_crystal_F_000 1336
_exptl_crystal_size_max 0.46
_exptl_crystal_size_mid 0.15
_exptl_crystal_size_min 0.06
_refine_diff_density_max 1.993
_refine_diff_density_min -1.190
_refine_diff_density_rms 0.155
_refine_ls_abs_structure_details 'Flack H D (1983), Acta Cryst. A39, 876-881'
_refine_ls_abs_structure_Flack 0.49(4)
_refine_ls_extinction_method none
_refine_ls_goodness_of_fit_ref 1.090
_refine_ls_hydrogen_treatment mixed
_refine_ls_matrix_type full
_refine_ls_number_parameters 227
_refine_ls_number_reflns 3540
_refine_ls_number_restraints 998
_refine_ls_restrained_S_all 0.965
_refine_ls_R_factor_all 0.1252
_refine_ls_R_factor_gt 0.0981
_refine_ls_shift/su_max 0.001
_refine_ls_shift/su_mean 0.000
_refine_ls_structure_factor_coef Fsqd
_refine_ls_weighting_details 'calc w=1/[\s^2^(Fo^2^)+(0.1400P)^2^+28.0000P] where P=(Fo^2^+2Fc^2^)/3'
_refine_ls_weighting_scheme calc
_refine_ls_wR_factor_gt 0.2488
_refine_ls_wR_factor_ref 0.2769
_reflns_number_gt 2662
_reflns_number_total 3540
_reflns_threshold_expression >2sigma(I)
_cod_data_source_file ic049762bsi20040223_103245_1.cif
_cod_data_source_block compound_2_
_cod_database_code 4311105

loop_
_symmetry_equiv_pos_as_xyz
'x, y, z'
'-x, -y, z+1/2'
'x+1/2, -y, z'
'-x+1/2, y, z+1/2'

loop_
_atom_site_label
_atom_site_type_symbol
_atom_site_fract_x
_atom_site_fract_y
_atom_site_fract_z
_atom_site_U_iso_or_equiv
_atom_site_adp_type
_atom_site_occupancy
_atom_site_symmetry_multiplicity
_atom_site_calc_flag
_atom_site_refinement_flags
_atom_site_disorder_assembly
_atom_site_disorder_group
N1 N 0.2682(2) 0.7005(12) 0.2273(8) 0.040(2) Uiso 1 1 d D . .
C2 C 0.2659(8) 0.909(3) 0.1669(14) 0.051(8) Uiso 0.568(13) 1 d PD A 1
H2A H 0.2788 1.0583 0.1885 0.061 Uiso 0.568(13) 1 calc PR A 1
H2B H 0.2388 0.9459 0.1482 0.061 Uiso 0.568(13) 1 calc PR A 1
C3 C 0.2895(5) 0.777(4) 0.0999(15) 0.034(6) Uiso 0.568(13) 1 d PD A 1
H3A H 0.2781 0.6120 0.0926 0.041 Uiso 0.568(13) 1 calc PR A 1
H3B H 0.2861 0.8644 0.0450 0.041 Uiso 0.568(13) 1 calc PR A 1
N4 N 0.3323(5) 0.747(4) 0.1151(11) 0.025(5) Uiso 0.568(13) 1 d PD A 1
H4A H 0.3417 0.8851 0.1416 0.030 Uiso 0.568(13) 1 calc PR A 1
H4B H 0.3362 0.6173 0.1515 0.030 Uiso 0.568(13) 1 calc PR A 1
C5 C 0.3548(4) 0.705(6) 0.0351(11) 0.042(8) Uiso 0.568(13) 1 d PD A 1
H5A H 0.3499 0.8389 -0.0061 0.050 Uiso 0.568(13) 1 calc PR A 1
H5B H 0.3467 0.5490 0.0083 0.050 Uiso 0.568(13) 1 calc PR A 1
C6 C 0.3980(4) 0.696(4) 0.0590(7) 0.049(8) Uiso 0.568(13) 1 d PD A 1
C7 C 0.4202(5) 0.899(3) 0.0769(10) 0.059(8) Uiso 0.568(13) 1 d PD A 1
H7 H 0.4087 1.0569 0.0748 0.071 Uiso 0.568(13) 1 calc PR A 1
C8 C 0.4591(5) 0.873(4) 0.0981(12) 0.069(9) Uiso 0.568(13) 1 d PD A 1
H8 H 0.4745 1.0136 0.1105 0.083 Uiso 0.568(13) 1 calc PR A 1
C9 C 0.4757(5) 0.644(5) 0.1012(15) 0.14(2) Uiso 0.568(13) 1 d PD A 1
H9 H 0.5025 0.6266 0.1158 0.164 Uiso 0.568(13) 1 calc PR A 1
C10 C 0.4534(7) 0.441(4) 0.0832(19) 0.16(2) Uiso 0.568(13) 1 d PD A 1
H10 H 0.4649 0.2830 0.0855 0.195 Uiso 0.568(13) 1 calc PR A 1
C11 C 0.4145(6) 0.467(3) 0.0619(15) 0.056(7) Uiso 0.568(13) 1 d PD A 1
H11 H 0.3992 0.3266 0.0493 0.067 Uiso 0.568(13) 1 calc PR A 1
C2' C 0.2691(7) 0.818(4) 0.1412(10) 0.002(5) Uiso 0.432(13) 1 d PD A 2
H2'A H 0.2852 0.9675 0.1455 0.002 Uiso 0.432(13) 1 calc PR A 2
H2'B H 0.2422 0.8693 0.1268 0.002 Uiso 0.432(13) 1 calc PR A 2
C3' C 0.2846(6) 0.668(5) 0.0676(16) 0.028(8) Uiso 0.432(13) 1 d PD A 2
H3'A H 0.2671 0.5262 0.0580 0.034 Uiso 0.432(13) 1 calc PR A 2
H3'B H 0.2845 0.7685 0.0150 0.034 Uiso 0.432(13) 1 calc PR A 2
N4' N 0.3250(5) 0.579(4) 0.0841(16) 0.023(7) Uiso 0.432(13) 1 d PD A 2
H4'A H 0.3331 0.4769 0.0409 0.028 Uiso 0.432(13) 1 calc PR A 2
H4'B H 0.3260 0.4948 0.1350 0.028 Uiso 0.432(13) 1 calc PR A 2
C5' C 0.3506(5) 0.799(4) 0.088(2) 0.026(8) Uiso 0.432(13) 1 d PD A 2
H5'A H 0.3469 0.8831 0.1436 0.032 Uiso 0.432(13) 1 calc PR A 2
H5'B H 0.3434 0.9141 0.0419 0.032 Uiso 0.432(13) 1 calc PR A 2
C6' C 0.3934(4) 0.724(2) 0.0783(13) 0.054(12) Uiso 0.432(13) 1 d PD A 2
C7' C 0.4050(5) 0.662(3) -0.0032(11) 0.043(8) Uiso 0.432(13) 1 d PD A 2
H7'A H 0.3868 0.6673 -0.0490 0.052 Uiso 0.432(13) 1 calc PR A 2
C8' C 0.4431(5) 0.591(4) -0.0182(10) 0.042(8) Uiso 0.432(13) 1 d PD A 2
H8'A H 0.4511 0.5486 -0.0744 0.050 Uiso 0.432(13) 1 calc PR A 2
C9' C 0.4695(4) 0.583(4) 0.0482(13) 0.050(8) Uiso 0.432(13) 1 d PD A 2
H9'A H 0.4958 0.5346 0.0378 0.060 Uiso 0.432(13) 1 calc PR A 2
C10' C 0.4580(5) 0.646(4) 0.1298(11) 0.045(9) Uiso 0.432(13) 1 d PD A 2
H10A H 0.4762 0.6407 0.1755 0.055 Uiso 0.432(13) 1 calc PR A 2
C11' C 0.4198(6) 0.716(4) 0.1447(10) 0.026(8) Uiso 0.432(13) 1 d PD A 2
H11A H 0.4118 0.7589 0.2009 0.031 Uiso 0.432(13) 1 calc PR A 2
C12 C 0.2683(6) 0.842(3) 0.3085(9) 0.062(6) Uiso 1 1 d D A .
H12A H 0.2412 0.8965 0.3200 0.075 Uiso 1 1 calc R . .
H12B H 0.2842 0.9911 0.2993 0.075 Uiso 1 1 calc R . .
C13 C 0.2834(5) 0.717(3) 0.3878(12) 0.061(5) Uiso 1 1 d D . .
H13A H 0.2824 0.8380 0.4347 0.073 Uiso 1 1 calc R A 1
H13B H 0.2643 0.5871 0.4023 0.073 Uiso 1 1 calc R A 1
N14 N 0.3229(5) 0.603(4) 0.390(2) 0.064(10) Uiso 0.54(2) 1 d PD A 1
H14A H 0.3254 0.5000 0.3441 0.077 Uiso 0.54(2) 1 calc PR A 1
H14B H 0.3250 0.5109 0.4390 0.077 Uiso 0.54(2) 1 calc PR A 1
C15 C 0.3556(6) 0.783(5) 0.388(2) 0.065(11) Uiso 0.54(2) 1 d PD A 1
H15A H 0.3537 0.8933 0.4383 0.079 Uiso 0.54(2) 1 calc PR A 1
H15B H 0.3538 0.8839 0.3358 0.079 Uiso 0.54(2) 1 calc PR A 1
C16 C 0.3944(5) 0.646(4) 0.3900(13) 0.037(7) Uiso 0.54(2) 1 d PD A 1
C17 C 0.4164(6) 0.728(4) 0.3219(12) 0.059(11) Uiso 0.54(2) 1 d PD A 1
H17 H 0.4061 0.8490 0.2846 0.070 Uiso 0.54(2) 1 calc PR A 1
C18 C 0.4532(6) 0.634(5) 0.3078(14) 0.076(11) Uiso 0.54(2) 1 d PD A 1
H18 H 0.4683 0.6905 0.2609 0.091 Uiso 0.54(2) 1 calc PR A 1
C19 C 0.4680(6) 0.458(5) 0.3617(19) 0.130(18) Uiso 0.54(2) 1 d PD A 1
H19 H 0.4934 0.3925 0.3518 0.156 Uiso 0.54(2) 1 calc PR A 1
C20 C 0.4461(9) 0.377(6) 0.430(2) 0.44(10) Uiso 0.54(2) 1 d PD A 1
H20 H 0.4564 0.2555 0.4672 0.531 Uiso 0.54(2) 1 calc PR A 1
C21 C 0.4093(8) 0.471(5) 0.4441(16) 0.116(16) Uiso 0.54(2) 1 d PD A 1
H21 H 0.3942 0.4146 0.4911 0.139 Uiso 0.54(2) 1 calc PR A 1
N14' N 0.3254(5) 0.719(8) 0.3626(18) 0.070(12) Uiso 0.46(2) 1 d PD A 2
H14C H 0.3288 0.6039 0.3206 0.083 Uiso 0.46(2) 1 calc PR A 2
H14D H 0.3306 0.8690 0.3383 0.083 Uiso 0.46(2) 1 calc PR A 2
C15' C 0.3556(7) 0.675(9) 0.4294(17) 0.061(14) Uiso 0.46(2) 1 d PD A 2
H15C H 0.3451 0.5428 0.4660 0.073 Uiso 0.46(2) 1 calc PR A 2
H15D H 0.3560 0.8239 0.4654 0.073 Uiso 0.46(2) 1 calc PR A 2
C16' C 0.3983(6) 0.610(6) 0.4131(10) 0.085(16) Uiso 0.46(2) 1 d PD A 2
C17' C 0.4180(10) 0.828(5) 0.4033(16) 0.110(18) Uiso 0.46(2) 1 d PD A 2
H17A H 0.4043 0.9784 0.4074 0.132 Uiso 0.46(2) 1 calc PR A 2
C18' C 0.4577(10) 0.827(6) 0.388(2) 0.17(3) Uiso 0.46(2) 1 d PD A 2
H18A H 0.4713 0.9769 0.3808 0.200 Uiso 0.46(2) 1 calc PR A 2
C19' C 0.4775(7) 0.609(7) 0.3819(18) 0.088(15) Uiso 0.46(2) 1 d PD A 2
H19A H 0.5048 0.6080 0.3713 0.105 Uiso 0.46(2) 1 calc PR A 2
C20' C 0.4577(8) 0.391(5) 0.392(2) 0.117(19) Uiso 0.46(2) 1 d PD A 2
H20A H 0.4714 0.2407 0.3874 0.140 Uiso 0.46(2) 1 calc PR A 2
C21' C 0.4181(8) 0.392(5) 0.407(2) 0.075(12) Uiso 0.46(2) 1 d PD A 2
H21A H 0.4044 0.2421 0.4142 0.089 Uiso 0.46(2) 1 calc PR A 2
C22 C 0.2366(2) 0.5153(14) 0.2362(12) 0.030(2) Uiso 1 1 d D A .
H22A H 0.2406 0.4253 0.2903 0.036 Uiso 1 1 calc R . .
H22B H 0.2390 0.3964 0.1888 0.036 Uiso 1 1 calc R . .
C23 C 0.1957(2) 0.6180(16) 0.2357(15) 0.046(3) Uiso 1 1 d D . .
H23A H 0.1921 0.7287 0.2851 0.056 Uiso 1 1 calc R A .
H23B H 0.1913 0.7131 0.1827 0.056 Uiso 1 1 calc R . .
N24 N 0.16702(18) 0.4140(13) 0.2406(10) 0.038(2) Uiso 1 1 d D A .
H24A H 0.1708 0.3307 0.2910 0.045 Uiso 1 1 calc R . .
H24B H 0.1718 0.3072 0.1964 0.045 Uiso 1 1 calc R . .
C25 C 0.1255(2) 0.4949(18) 0.2361(16) 0.069(4) Uiso 1 1 d D . .
H25A H 0.1206 0.5746 0.1803 0.083 Uiso 1 1 calc R A .
H25B H 0.1204 0.6163 0.2817 0.083 Uiso 1 1 calc R . .
C26 C 0.0977(2) 0.2790(13) 0.2468(8) 0.057(4) Uiso 1 1 d D A .
C27 C 0.0893(3) 0.1576(18) 0.3217(8) 0.065(4) Uiso 1 1 d D . .
H27 H 0.1014 0.2073 0.3736 0.078 Uiso 1 1 calc R A .
C28 C 0.0635(3) -0.0357(19) 0.3218(8) 0.067(5) Uiso 1 1 d D A .
H28 H 0.0579 -0.1194 0.3735 0.081 Uiso 1 1 calc R . .
C29 C 0.0460(3) -0.1071(17) 0.2467(8) 0.068(4) Uiso 1 1 d D . .
H29 H 0.0280 -0.2396 0.2466 0.082 Uiso 1 1 calc R A .
C30 C 0.0544(3) 0.013(2) 0.1717(8) 0.079(5) Uiso 1 1 d D A .
H30 H 0.0423 -0.0371 0.1198 0.094 Uiso 1 1 calc R . .
C31 C 0.0802(3) 0.207(2) 0.1715(8) 0.073(5) Uiso 1 1 d D . .
H31 H 0.0860 0.2897 0.1197 0.088 Uiso 1 1 calc R A .
Br1 Br 0.35095(4) 0.2540(2) 0.2333(6) 0.0889(6) Uani 1 1 d . . .
Br2 Br 0.31414(10) 0.2025(5) 0.5479(5) 0.0874(9) Uani 1 1 d . . .
Br3 Br 0.18436(10) 0.1921(6) 0.4165(5) 0.1013(12) Uani 1 1 d . . .

loop_
_atom_site_aniso_label
_atom_site_aniso_U_11
_atom_site_aniso_U_22
_atom_site_aniso_U_33
_atom_site_aniso_U_23
_atom_site_aniso_U_13
_atom_site_aniso_U_12
Br1 0.0625(9) 0.0337(7) 0.1705(17) 0.0094(17) 0.002(2) -0.0023(6)
Br2 0.088(2) 0.101(2) 0.0728(15) 0.0021(14) 0.0389(15) -0.0189(15)
Br3 0.107(2) 0.120(2) 0.0769(16) 0.0469(17) 0.0536(17) 0.0474(18)

loop_
_atom_type_symbol
_atom_type_description
_atom_type_scat_dispersion_real
_atom_type_scat_dispersion_imag
_atom_type_scat_source
C C 0.0033 0.0016 'International Tables Vol C Tables 4.2.6.8 and 6.1.1.4'
H H 0.0000 0.0000 'International Tables Vol C Tables 4.2.6.8 and 6.1.1.4'
N N 0.0061 0.0033 'International Tables Vol C Tables 4.2.6.8 and 6.1.1.4'
Br Br -0.2901 2.4595 'International Tables Vol C Tables 4.2.6.8 and 6.1.1.4'

loop_
_geom_angle_atom_site_label_1
_geom_angle_atom_site_label_2
_geom_angle_atom_site_label_3
_geom_angle
_geom_angle_site_symmetry_1
_geom_angle_site_symmetry_3
_geom_angle_publ_flag
C2 N1 C22 123.1(14) . . ?
C2 N1 C12 98.2(12) . . ?
C22 N1 C12 106.2(13) . . ?
C2 N1 C2' 25.3(9) . . ?
C22 N1 C2' 113.2(13) . . ?
C12 N1 C2' 123.1(10) . . ?
N1 C2 C3 92.5(14) . . ?
N1 C2 H2A 113.2 . . ?
C3 C2 H2A 113.2 . . ?
N1 C2 H2B 113.2 . . ?
C3 C2 H2B 113.2 . . ?
H2A C2 H2B 110.5 . . ?
N4 C3 C2 117.9(18) . . ?
N4 C3 H3A 107.8 . . ?
C2 C3 H3A 107.8 . . ?
N4 C3 H3B 107.8 . . ?
C2 C3 H3B 107.8 . . ?
H3A C3 H3B 107.2 . . ?
C5 N4 C3 112.9(14) . . ?
C5 N4 H4A 109.0 . . ?
C3 N4 H4A 109.0 . . ?
C5 N4 H4B 109.0 . . ?
C3 N4 H4B 109.0 . . ?
H4A N4 H4B 107.8 . . ?
N4 C5 C6 107.4(11) . . ?
N4 C5 H5A 110.2 . . ?
C6 C5 H5A 110.2 . . ?
N4 C5 H5B 110.2 . . ?
C6 C5 H5B 110.2 . . ?
H5A C5 H5B 108.5 . . ?
C7 C6 C11 120.2(4) . . ?
C7 C6 C5 123.9(17) . . ?
C11 C6 C5 115.8(17) . . ?
C6 C7 C8 120.0(4) . . ?
C6 C7 H7 120.0 . . ?
C8 C7 H7 120.0 . . ?
C9 C8 C7 119.9(4) . . ?
C9 C8 H8 120.1 . . ?
C7 C8 H8 120.1 . . ?
C8 C9 C10 120.1(4) . . ?
C8 C9 H9 119.9 . . ?
C10 C9 H9 119.9 . . ?
C9 C10 C11 120.0(4) . . ?
C9 C10 H10 120.0 . . ?
C11 C10 H10 120.0 . . ?
C6 C11 C10 119.8(4) . . ?
C6 C11 H11 120.1 . . ?
C10 C11 H11 120.1 . . ?
N1 C2' C3' 117.6(18) . . ?
N1 C2' H2'A 107.9 . . ?
C3' C2' H2'A 107.9 . . ?
N1 C2' H2'B 107.9 . . ?
C3' C2' H2'B 107.9 . . ?
H2'A C2' H2'B 107.2 . . ?
N4' C3' C2' 112(2) . . ?
N4' C3' H3'A 109.3 . . ?
C2' C3' H3'A 109.3 . . ?
N4' C3' H3'B 109.3 . . ?
C2' C3' H3'B 109.3 . . ?
H3'A C3' H3'B 107.9 . . ?
C3' N4' C5' 106.8(19) . . ?
C3' N4' H4'A 110.4 . . ?
C5' N4' H4'A 110.4 . . ?
C3' N4' H4'B 110.4 . . ?
C5' N4' H4'B 110.4 . . ?
H4'A N4' H4'B 108.6 . . ?
N4' C5' C6' 109.9(12) . . ?
N4' C5' H5'A 109.7 . . ?
C6' C5' H5'A 109.7 . . ?
N4' C5' H5'B 109.7 . . ?
C6' C5' H5'B 109.7 . . ?
H5'A C5' H5'B 108.2 . . ?
C11' C6' C7' 120.0(4) . . ?
C11' C6' C5' 124.2(17) . . ?
C7' C6' C5' 115.9(17) . . ?
C8' C7' C6' 120.0(4) . . ?
C8' C7' H7'A 120.0 . . ?
C6' C7' H7'A 120.0 . . ?
C9' C8' C7' 120.0(4) . . ?
C9' C8' H8'A 120.0 . . ?
C7' C8' H8'A 120.0 . . ?
C8' C9' C10' 120.1(4) . . ?
C8' C9' H9'A 120.0 . . ?
C10' C9' H9'A 120.0 . . ?
C11' C10' C9' 119.8(4) . . ?
C11' C10' H10A 120.1 . . ?
C9' C10' H10A 120.1 . . ?
C6' C11' C10' 120.1(4) . . ?
C6' C11' H11A 119.9 . . ?
C10' C11' H11A 119.9 . . ?
N1 C12 C13 117.7(15) . . ?
N1 C12 H12A 107.9 . . ?
C13 C12 H12A 107.9 . . ?
N1 C12 H12B 107.9 . . ?
C13 C12 H12B 107.9 . . ?
H12A C12 H12B 107.2 . . ?
N14 C13 N14' 30.0(16) . . ?
N14 C13 C12 121.4(19) . . ?
N14' C13 C12 96.2(16) . . ?
N14 C13 H13A 107.0 . . ?
N14' C13 H13A 102.8 . . ?
C12 C13 H13A 107.0 . . ?
N14 C13 H13B 107.0 . . ?
N14' C13 H13B 134.6 . . ?
C12 C13 H13B 107.0 . . ?
H13A C13 H13B 106.7 . . ?
C13 N14 C15 113.9(18) . . ?
C13 N14 H14A 108.8 . . ?
C15 N14 H14A 108.8 . . ?
C13 N14 H14B 108.8 . . ?
C15 N14 H14B 108.8 . . ?
H14A N14 H14B 107.7 . . ?
N14 C15 C16 109.1(14) . . ?
N14 C15 H15A 109.9 . . ?
C16 C15 H15A 109.9 . . ?
N14 C15 H15B 109.9 . . ?
C16 C15 H15B 109.9 . . ?
H15A C15 H15B 108.3 . . ?
C17 C16 C21 120.0(4) . . ?
C17 C16 C15 107.5(19) . . ?
C21 C16 C15 132.5(19) . . ?
C18 C17 C16 120.1(4) . . ?
C18 C17 H17 120.0 . . ?
C16 C17 H17 120.0 . . ?
C17 C18 C19 120.0(4) . . ?
C17 C18 H18 120.0 . . ?
C19 C18 H18 120.0 . . ?
C18 C19 C20 120.0(4) . . ?
C18 C19 H19 120.0 . . ?
C20 C19 H19 120.0 . . ?
C19 C20 C21 120.0(4) . . ?
C19 C20 H20 120.0 . . ?
C21 C20 H20 120.0 . . ?
C16 C21 C20 119.9(4) . . ?
C16 C21 H21 120.0 . . ?
C20 C21 H21 120.0 . . ?
C15' N14' C13 118.8(19) . . ?
C15' N14' H14C 107.6 . . ?
C13 N14' H14C 107.6 . . ?
C15' N14' H14D 107.6 . . ?
C13 N14' H14D 107.6 . . ?
H14C N14' H14D 107.0 . . ?
N14' C15' C16' 125.8(16) . . ?
N14' C15' H15C 105.9 . . ?
C16' C15' H15C 105.9 . . ?
N14' C15' H15D 105.9 . . ?
C16' C15' H15D 105.9 . . ?
H15C C15' H15D 106.2 . . ?
C17' C16' C21' 120.3(4) . . ?
C17' C16' C15' 107(3) . . ?
C21' C16' C15' 133(3) . . ?
C16' C17' C18' 119.9(4) . . ?
C16' C17' H17A 120.1 . . ?
C18' C17' H17A 120.1 . . ?
C19' C18' C17' 119.9(4) . . ?
C19' C18' H18A 120.1 . . ?
C17' C18' H18A 120.1 . . ?
C18' C19' C20' 120.2(4) . . ?
C18' C19' H19A 119.9 . . ?
C20' C19' H19A 119.9 . . ?
C19' C20' C21' 119.9(4) . . ?
C19' C20' H20A 120.0 . . ?
C21' C20' H20A 120.0 . . ?
C16' C21' C20' 119.8(4) . . ?
C16' C21' H21A 120.1 . . ?
C20' C21' H21A 120.1 . . ?
N1 C22 C23 114.7(7) . . ?
N1 C22 H22A 108.6 . . ?
C23 C22 H22A 108.6 . . ?
N1 C22 H22B 108.6 . . ?
C23 C22 H22B 108.6 . . ?
H22A C22 H22B 107.6 . . ?
N24 C23 C22 109.3(7) . . ?
N24 C23 H23A 109.8 . . ?
C22 C23 H23A 109.8 . . ?
N24 C23 H23B 109.8 . . ?
C22 C23 H23B 109.8 . . ?
H23A C23 H23B 108.3 . . ?
C23 N24 C25 113.7(7) . . ?
C23 N24 H24A 108.8 . . ?
C25 N24 H24A 108.8 . . ?
C23 N24 H24B 108.8 . . ?
C25 N24 H24B 108.8 . . ?
H24A N24 H24B 107.7 . . ?
N24 C25 C26 111.0(6) . . ?
N24 C25 H25A 109.4 . . ?
C26 C25 H25A 109.4 . . ?
N24 C25 H25B 109.4 . . ?
C26 C25 H25B 109.4 . . ?
H25A C25 H25B 108.0 . . ?
C27 C26 C31 119.9(4) . . ?
C27 C26 C25 126.6(11) . . ?
C31 C26 C25 113.5(11) . . ?
C26 C27 C28 120.3(4) . . ?
C26 C27 H27 119.8 . . ?
C28 C27 H27 119.8 . . ?
C29 C28 C27 119.8(4) . . ?
C29 C28 H28 120.1 . . ?
C27 C28 H28 120.1 . . ?
C30 C29 C28 120.1(4) . . ?
C30 C29 H29 120.0 . . ?
C28 C29 H29 120.0 . . ?
C29 C30 C31 120.2(4) . . ?
C29 C30 H30 119.9 . . ?
C31 C30 H30 119.9 . . ?
C26 C31 C30 119.8(4) . . ?
C26 C31 H31 120.1 . . ?
C30 C31 H31 120.1 . . ?

loop_
_geom_bond_atom_site_label_1
_geom_bond_atom_site_label_2
_geom_bond_distance
_geom_bond_site_symmetry_2
_geom_bond_publ_flag
N1 C2 1.484(6) . ?
N1 C22 1.486(5) . ?
N1 C12 1.489(6) . ?
N1 C2' 1.492(6) . ?
C2 C3 1.509(11) . ?
C2 H2A 0.9900 . ?
C2 H2B 0.9900 . ?
C3 N4 1.490(6) . ?
C3 H3A 0.9900 . ?
C3 H3B 0.9900 . ?
N4 C5 1.488(6) . ?
N4 H4A 0.9200 . ?
N4 H4B 0.9200 . ?
C5 C6 1.524(11) . ?
C5 H5A 0.9900 . ?
C5 H5B 0.9900 . ?
C6 C7 1.377(6) . ?
C6 C11 1.378(6) . ?
C7 C8 1.378(6) . ?
C7 H7 0.9500 . ?
C8 C9 1.377(6) . ?
C8 H8 0.9500 . ?
C9 C10 1.378(6) . ?
C9 H9 0.9500 . ?
C10 C11 1.379(6) . ?
C10 H10 0.9500 . ?
C11 H11 0.9500 . ?
C2' C3' 1.509(11) . ?
C2' H2'A 0.9900 . ?
C2' H2'B 0.9900 . ?
C3' N4' 1.488(6) . ?
C3' H3'A 0.9900 . ?
C3' H3'B 0.9900 . ?
N4' C5' 1.490(6) . ?
N4' H4'A 0.9200 . ?
N4' H4'B 0.9200 . ?
C5' C6' 1.526(11) . ?
C5' H5'A 0.9900 . ?
C5' H5'B 0.9900 . ?
C6' C11' 1.378(6) . ?
C6' C7' 1.378(6) . ?
C7' C8' 1.378(6) . ?
C7' H7'A 0.9500 . ?
C8' C9' 1.377(6) . ?
C8' H8'A 0.9500 . ?
C9' C10' 1.379(6) . ?
C9' H9'A 0.9500 . ?
C10' C11' 1.378(6) . ?
C10' H10A 0.9500 . ?
C11' H11A 0.9500 . ?
C12 C13 1.508(11) . ?
C12 H12A 0.9900 . ?
C12 H12B 0.9900 . ?
C13 N14 1.488(6) . ?
C13 N14' 1.490(6) . ?
C13 H13A 0.9900 . ?
C13 H13B 0.9900 . ?
N14 C15 1.489(6) . ?
N14 H14A 0.9200 . ?
N14 H14B 0.9200 . ?
C15 C16 1.526(11) . ?
C15 H15A 0.9900 . ?
C15 H15B 0.9900 . ?
C16 C17 1.378(6) . ?
C16 C21 1.378(6) . ?
C17 C18 1.376(6) . ?
C17 H17 0.9500 . ?
C18 C19 1.377(6) . ?
C18 H18 0.9500 . ?
C19 C20 1.378(6) . ?
C19 H19 0.9500 . ?
C20 C21 1.378(6) . ?
C20 H20 0.9500 . ?
C21 H21 0.9500 . ?
N14' C15' 1.488(6) . ?
N14' H14C 0.9200 . ?
N14' H14D 0.9200 . ?
C15' C16' 1.523(11) . ?
C15' H15C 0.9900 . ?
C15' H15D 0.9900 . ?
C16' C17' 1.377(6) . ?
C16' C21' 1.378(6) . ?
C17' C18' 1.378(6) . ?
C17' H17A 0.9500 . ?
C18' C19' 1.377(6) . ?
C18' H18A 0.9500 . ?
C19' C20' 1.378(6) . ?
C19' H19A 0.9500 . ?
C20' C21' 1.378(6) . ?
C20' H20A 0.9500 . ?
C21' H21A 0.9500 . ?
C22 C23 1.509(10) . ?
C22 H22A 0.9900 . ?
C22 H22B 0.9900 . ?
C23 N24 1.487(6) . ?
C23 H23A 0.9900 . ?
C23 H23B 0.9900 . ?
N24 C25 1.489(6) . ?
N24 H24A 0.9200 . ?
N24 H24B 0.9200 . ?
C25 C26 1.526(11) . ?
C25 H25A 0.9900 . ?
C25 H25B 0.9900 . ?
C26 C27 1.377(5) . ?
C26 C31 1.379(5) . ?
C27 C28 1.378(6) . ?
C27 H27 0.9500 . ?
C28 C29 1.376(5) . ?
C28 H28 0.9500 . ?
C29 C30 1.376(5) . ?
C29 H29 0.9500 . ?
C30 C31 1.379(6) . ?
C30 H30 0.9500 . ?
C31 H31 0.9500 . ?

loop_
_geom_hbond_atom_site_label_D
_geom_hbond_atom_site_label_H
_geom_hbond_atom_site_label_A
_geom_hbond_distance_DH
_geom_hbond_distance_HA
_geom_hbond_distance_DA
_geom_hbond_angle_DHA
_geom_hbond_site_symmetry_A
N4 H4A Br1 0.92 2.50 3.395(19) 165.3 1_565
N4 H4B Br1 0.92 2.42 3.333(19) 173.1 .
N4' H4'A Br3 0.92 2.56 3.39(2) 149.2 4_554
N4' H4'B Br1 0.92 2.20 3.07(2) 156.9 .
N14 H14A Br1 0.92 2.36 3.26(3) 163.6 .
N14 H14B Br2 0.92 2.43 3.32(3) 162.6 .
N14' H14C Br1 0.92 2.47 3.37(4) 165.2 .
N14' H14D Br1 0.92 2.76 3.66(4) 166.8 1_565
N24 H24B Br2 0.92 2.44 3.292(13) 154.1 4_554
N24 H24A Br3 0.92 2.16 3.066(13) 170.3 .

loop_
_geom_torsion_atom_site_label_1
_geom_torsion_atom_site_label_2
_geom_torsion_atom_site_label_3
_geom_torsion_atom_site_label_4
_geom_torsion
_geom_torsion_site_symmetry_1
_geom_torsion_site_symmetry_2
_geom_torsion_site_symmetry_3
_geom_torsion_site_symmetry_4
_geom_torsion_publ_flag
C22 N1 C2 C3 -97.0(17) . . . . ?
C12 N1 C2 C3 147.5(18) . . . . ?
C2' N1 C2 C3 -23(3) . . . . ?
N1 C2 C3 N4 -73(2) . . . . ?
C2 C3 N4 C5 -158(2) . . . . ?
C3 N4 C5 C6 176.1(18) . . . . ?
N4 C5 C6 C7 -77(2) . . . . ?
N4 C5 C6 C11 103(2) . . . . ?
C11 C6 C7 C8 -0.1(3) . . . . ?
C5 C6 C7 C8 179.9(3) . . . . ?
C6 C7 C8 C9 0.0(3) . . . . ?
C7 C8 C9 C10 0.0(6) . . . . ?
C8 C9 C10 C11 0.1(8) . . . . ?
C7 C6 C11 C10 0.2(6) . . . . ?
C5 C6 C11 C10 -179.8(5) . . . . ?
C9 C10 C11 C6 -0.2(8) . . . . ?
C2 N1 C2' C3' 167(5) . . . . ?
C22 N1 C2' C3' -74(2) . . . . ?
C12 N1 C2' C3' 156(2) . . . . ?
N1 C2' C3' N4' -57(3) . . . . ?
C2' C3' N4' C5' -65(3) . . . . ?
C3' N4' C5' C6' -163.2(19) . . . . ?
N4' C5' C6' C11' -105(2) . . . . ?
N4' C5' C6' C7' 75(2) . . . . ?
C11' C6' C7' C8' 0.0(3) . . . . ?
C5' C6' C7' C8' -180.0(2) . . . . ?
C6' C7' C8' C9' 0.0(3) . . . . ?
C7' C8' C9' C10' -0.1(6) . . . . ?
C8' C9' C10' C11' 0.2(8) . . . . ?
C7' C6' C11' C10' 0.1(6) . . . . ?
C5' C6' C11' C10' 180.0(4) . . . . ?
C9' C10' C11' C6' -0.1(8) . . . . ?
C2 N1 C12 C13 -160(2) . . . . ?
C22 N1 C12 C13 71.5(18) . . . . ?
C2' N1 C12 C13 -155.8(19) . . . . ?
N1 C12 C13 N14 55(3) . . . . ?
N1 C12 C13 N14' 72(2) . . . . ?
N14' C13 N14 C15 33(3) . . . . ?
C12 C13 N14 C15 70(4) . . . . ?
C13 N14 C15 C16 -179(2) . . . . ?
N14 C15 C16 C17 127(3) . . . . ?
N14 C15 C16 C21 -53(3) . . . . ?
C21 C16 C17 C18 0.1(3) . . . . ?
C15 C16 C17 C18 -179.9(2) . . . . ?
C16 C17 C18 C19 0.1(3) . . . . ?
C17 C18 C19 C20 -0.3(6) . . . . ?
C18 C19 C20 C21 0.2(8) . . . . ?
C17 C16 C21 C20 -0.1(6) . . . . ?
C15 C16 C21 C20 179.9(4) . . . . ?
C19 C20 C21 C16 0.0(8) . . . . ?
N14 C13 N14' C15' -47(4) . . . . ?
C12 C13 N14' C15' 164(4) . . . . ?
C13 N14' C15' C16' 164(4) . . . . ?
N14' C15' C16' C17' 86(5) . . . . ?
N14' C15' C16' C21' -94(5) . . . . ?
C21' C16' C17' C18' 0.0(3) . . . . ?
C15' C16' C17' C18' 180.0(2) . . . . ?
C16' C17' C18' C19' -0.1(3) . . . . ?
C17' C18' C19' C20' 0.2(6) . . . . ?
C18' C19' C20' C21' -0.2(8) . . . . ?
C17' C16' C21' C20' -0.1(6) . . . . ?
C15' C16' C21' C20' 180.0(4) . . . . ?
C19' C20' C21' C16' 0.2(8) . . . . ?
C2 N1 C22 C23 -42(2) . . . . ?
C12 N1 C22 C23 69.6(17) . . . . ?
C2' N1 C22 C23 -68.3(18) . . . . ?
N1 C22 C23 N24 177.2(13) . . . . ?
C22 C23 N24 C25 -177.1(17) . . . . ?
C23 N24 C25 C26 -176.6(15) . . . . ?
N24 C25 C26 C27 74.6(16) . . . . ?
N24 C25 C26 C31 -105.2(16) . . . . ?
C31 C26 C27 C28 -0.1(3) . . . . ?
C25 C26 C27 C28 -179.9(3) . . . . ?
C26 C27 C28 C29 -0.2(3) . . . . ?
C27 C28 C29 C30 0.4(6) . . . . ?
C28 C29 C30 C31 -0.4(8) . . . . ?
C27 C26 C31 C30 0.2(6) . . . . ?
C25 C26 C31 C30 180.0(4) . . . . ?
C29 C30 C31 C26 0.1(8) . . . . ?
